data_4345264
loop_
_publ_author_name
'Reath, Alexander H.'
'Ziller, Joseph W.'
'Tsay, Charlene'
'Ryan, Austin J.'
'Yang, Jenny Y.'

_publ_section_title
;
 Redox Potential and Electronic Structure Effects of Proximal Nonredox
 Active Cations in Cobalt Schiff Base Complexes.
;
_journal_issue 6
_journal_name_full 'Inorganic chemistry'
_journal_page_first 3713
_journal_page_last 3718
_journal_paper_doi 10.1021/acs.inorgchem.6b03098
_journal_volume 56
_journal_year 2017
_chemical_formula_sum 'C24 H24 Ca Co F6 N2 O12 S2'
_chemical_formula_weight 809.58
_space_group_crystal_system triclinic
_space_group_IT_number 2
_space_group_name_Hall '-P 1'
_space_group_name_H-M_alt 'P -1'
_symmetry_space_group_name_Hall '-P 1'
_symmetry_space_group_name_H-M 'P -1'
_atom_sites_solution_hydrogens difmap
_atom_sites_solution_primary direct
_atom_sites_solution_secondary difmap
_audit_creation_method SHELXL-2014/7
_cell_angle_alpha 102.0588(15)
_cell_angle_beta 97.3169(15)
_cell_angle_gamma 112.3075(14)
_cell_formula_units_Z 2
_cell_length_a 9.5174(12)
_cell_length_b 11.7536(15)
_cell_length_c 15.397(2)
_cell_measurement_reflns_used 9966
_cell_measurement_temperature 88(2)
_cell_measurement_theta_max 28.91
_cell_measurement_theta_min 2.36
_cell_volume 1517.1(3)
_computing_cell_refinement 'Bruker SAINT 8.34a, 2013'
_computing_data_collection 'Bruker APEX2 2014.11-0, 2014'
_computing_data_reduction 'Bruker SAINT 8.34a, 2013'
_computing_molecular_graphics 'Bruker SHELXTL'
_computing_publication_material 'Bruker SHELXTL'
_computing_structure_refinement 'SHELXL-2014/7 (Sheldrick, 2014)'
_computing_structure_solution 'Bruker SHELXTL 2014/4'
_diffrn_ambient_temperature 88(2)
_diffrn_measured_fraction_theta_full 0.999
_diffrn_measured_fraction_theta_max 0.920
_diffrn_measurement_device_type 'Bruker SMART APEX II CCD'
_diffrn_measurement_method '\f and \w scans'
_diffrn_radiation_type MoK\a
_diffrn_radiation_wavelength 0.71073
_diffrn_reflns_av_R_equivalents 0.0138
_diffrn_reflns_av_unetI/netI 0.0170
_diffrn_reflns_Laue_measured_fraction_full 0.999
_diffrn_reflns_Laue_measured_fraction_max 0.920
_diffrn_reflns_limit_h_max 12
_diffrn_reflns_limit_h_min -12
_diffrn_reflns_limit_k_max 15
_diffrn_reflns_limit_k_min -15
_diffrn_reflns_limit_l_max 19
_diffrn_reflns_limit_l_min -20
_diffrn_reflns_number 18689
_diffrn_reflns_point_group_measured_fraction_full 0.999
_diffrn_reflns_point_group_measured_fraction_max 0.920
_diffrn_reflns_theta_full 25.500
_diffrn_reflns_theta_max 28.955
_diffrn_reflns_theta_min 1.951
_diffrn_source 'fine-focus sealed tube'
_exptl_absorpt_coefficient_mu 0.975
_exptl_absorpt_correction_T_max 0.6357
_exptl_absorpt_correction_T_min 0.5813
_exptl_absorpt_correction_type numerical
_exptl_absorpt_process_details 'Bruker SADABS 2014/5'
_exptl_crystal_colour red
_exptl_crystal_density_diffrn 1.772
_exptl_crystal_density_meas ?
_exptl_crystal_density_method not_measured
_exptl_crystal_description irregular
_exptl_crystal_F_000 822
_exptl_crystal_size_max 0.333
_exptl_crystal_size_mid 0.323
_exptl_crystal_size_min 0.314
_refine_diff_density_max 0.497
_refine_diff_density_min -0.387
_refine_diff_density_rms 0.059
_refine_ls_extinction_method none
_refine_ls_goodness_of_fit_ref 1.023
_refine_ls_hydrogen_treatment refall
_refine_ls_matrix_type full
_refine_ls_number_parameters 529
_refine_ls_number_reflns 7376
_refine_ls_number_restraints 0
_refine_ls_restrained_S_all 1.023
_refine_ls_R_factor_all 0.0270
_refine_ls_R_factor_gt 0.0246
_refine_ls_shift/su_max 0.002
_refine_ls_shift/su_mean 0.000
_refine_ls_structure_factor_coef Fsqd
_refine_ls_weighting_details 'w=1/[\s^2^(Fo^2^)+(0.0371P)^2^+0.8499P] where P=(Fo^2^+2Fc^2^)/3'
_refine_ls_weighting_scheme calc
_refine_ls_wR_factor_gt 0.0659
_refine_ls_wR_factor_ref 0.0674
_reflns_Friedel_coverage 0.000
_reflns_number_gt 6815
_reflns_number_total 7376
_reflns_threshold_expression 'I > 2\s(I)'
_cod_data_source_file ic6b03098_si_003.cif
_cod_data_source_block jyy96
_cod_depositor_comments
;
The following automatic conversions were performed:

'_exptl_crystal_density_meas' value 'not_measured' was changed to '?'
- the value is perceived as not measured.

Automatic conversion script
Id: cif_fix_values 4973 2017-02-22 13:04:09Z antanas 

 Adding full bibliography for 4345257--4345264.cif.
;
_cod_database_code 4345264
_shelx_shelxl_version_number 2014/7
_shelx_space_group_comment
; 
The symmetry employed for this shelxl refinement is uniquely defined 
by the following loop, which should always be used as a source of 
symmetry information in preference to the above space-group names. 
They are only intended as comments. 
;
_shelx_estimated_absorpt_t_min 0.737
_shelx_estimated_absorpt_t_max 0.749

loop_
_space_group_symop_operation_xyz
'x, y, z'
'-x, -y, -z'

loop_
_atom_site_label
_atom_site_type_symbol
_atom_site_fract_x
_atom_site_fract_y
_atom_site_fract_z
_atom_site_U_iso_or_equiv
_atom_site_adp_type
_atom_site_occupancy
_atom_site_site_symmetry_order
_atom_site_calc_flag
Co1 Co 0.70644(2) 0.77340(2) 0.62023(2) 0.01132(5) Uani 1 1 d
Ca1 Ca 0.88912(3) 0.64440(2) 0.74329(2) 0.01101(6) Uani 1 1 d
S1 S 1.09943(4) 0.89838(3) 0.65239(2) 0.01362(7) Uani 1 1 d
S2 S 0.66547(4) 0.36483(3) 0.81277(2) 0.01306(7) Uani 1 1 d
F1 F 1.29518(12) 1.06772(11) 0.80057(7) 0.0343(2) Uani 1 1 d
F2 F 1.05747(13) 1.04405(10) 0.79161(7) 0.0379(3) Uani 1 1 d
F3 F 1.19450(13) 1.14695(9) 0.70848(8) 0.0338(2) Uani 1 1 d
F4 F 0.50498(12) 0.30303(10) 0.93533(7) 0.0297(2) Uani 1 1 d
F5 F 0.42015(11) 0.39838(10) 0.85085(7) 0.0301(2) Uani 1 1 d
F6 F 0.63113(12) 0.50587(9) 0.95677(7) 0.0330(2) Uani 1 1 d
N1 N 0.62216(13) 0.74909(11) 0.49732(8) 0.0130(2) Uani 1 1 d
N2 N 0.66609(14) 0.91940(11) 0.64437(8) 0.0153(2) Uani 1 1 d
O1 O 0.74283(11) 0.62369(9) 0.60021(6) 0.01170(18) Uani 1 1 d
O2 O 0.76592(11) 0.78496(9) 0.74478(6) 0.01284(18) Uani 1 1 d
O3 O 0.83089(12) 0.74889(9) 0.90108(6) 0.01461(19) Uani 1 1 d
O4 O 1.09198(12) 0.72743(10) 0.88946(7) 0.0169(2) Uani 1 1 d
O5 O 1.06000(12) 0.52401(10) 0.75070(7) 0.0177(2) Uani 1 1 d
O6 O 0.83652(12) 0.44509(9) 0.60243(7) 0.01521(19) Uani 1 1 d
O7 O 0.95129(12) 0.88490(10) 0.60326(7) 0.0184(2) Uani 1 1 d
O8 O 1.08734(12) 0.80384(10) 0.70272(7) 0.0178(2) Uani 1 1 d
O9 O 1.22154(13) 0.92127(10) 0.60314(8) 0.0213(2) Uani 1 1 d
O10 O 0.69955(12) 0.47432(9) 0.77573(7) 0.0167(2) Uani 1 1 d
O11 O 0.56475(13) 0.24401(10) 0.74779(7) 0.0194(2) Uani 1 1 d
O12 O 0.79910(13) 0.36775(12) 0.87022(8) 0.0260(2) Uani 1 1 d
C1 C 0.71658(15) 0.54354(12) 0.51966(9) 0.0121(2) Uani 1 1 d
C2 C 0.76454(16) 0.44264(13) 0.51741(9) 0.0140(3) Uani 1 1 d
C3 C 0.73632(17) 0.35044(14) 0.43712(10) 0.0181(3) Uani 1 1 d
C4 C 0.65692(18) 0.35514(14) 0.35560(10) 0.0202(3) Uani 1 1 d
C5 C 0.61197(17) 0.45332(14) 0.35484(10) 0.0179(3) Uani 1 1 d
C6 C 0.64385(15) 0.55074(13) 0.43618(9) 0.0139(3) Uani 1 1 d
C7 C 0.59858(16) 0.65350(14) 0.42945(9) 0.0145(3) Uani 1 1 d
C8 C 0.56691(17) 0.84669(14) 0.48196(10) 0.0167(3) Uani 1 1 d
C9 C 0.65497(19) 0.96497(14) 0.56283(10) 0.0192(3) Uani 1 1 d
C10 C 0.64752(17) 0.97689(13) 0.72004(10) 0.0166(3) Uani 1 1 d
C11 C 0.66966(16) 0.94254(13) 0.80431(9) 0.0146(3) Uani 1 1 d
C12 C 0.63599(17) 1.00701(14) 0.88189(10) 0.0183(3) Uani 1 1 d
C13 C 0.66443(17) 0.98402(14) 0.96494(10) 0.0194(3) Uani 1 1 d
C14 C 0.73063(16) 0.89777(14) 0.97424(10) 0.0171(3) Uani 1 1 d
C15 C 0.76410(15) 0.83423(13) 0.89941(9) 0.0133(2) Uani 1 1 d
C16 C 0.73188(15) 0.85233(12) 0.81206(9) 0.0123(2) Uani 1 1 d
C17 C 0.93340(17) 0.77110(14) 0.98608(9) 0.0169(3) Uani 1 1 d
C18 C 1.02671(18) 0.69479(15) 0.96528(10) 0.0186(3) Uani 1 1 d
C19 C 1.22161(18) 0.69556(16) 0.87935(11) 0.0225(3) Uani 1 1 d
C20 C 1.16663(18) 0.55412(16) 0.83541(11) 0.0229(3) Uani 1 1 d
C21 C 1.00006(18) 0.39147(14) 0.70027(11) 0.0189(3) Uani 1 1 d
C22 C 0.93520(17) 0.37748(14) 0.60231(10) 0.0175(3) Uani 1 1 d
C23 C 1.16560(18) 1.04779(15) 0.74323(11) 0.0232(3) Uani 1 1 d
C24 C 0.54837(17) 0.39449(14) 0.89281(10) 0.0191(3) Uani 1 1 d
H3A H 0.770(2) 0.2850(19) 0.4352(13) 0.024(5) Uiso 1 1 d
H4A H 0.633(2) 0.2900(19) 0.3022(14) 0.027(5) Uiso 1 1 d
H5A H 0.559(2) 0.4602(17) 0.2996(13) 0.020(4) Uiso 1 1 d
H7A H 0.548(2) 0.6513(17) 0.3711(12) 0.017(4) Uiso 1 1 d
H8A H 0.455(2) 0.8128(17) 0.4773(12) 0.017(4) Uiso 1 1 d
H8B H 0.584(2) 0.8642(17) 0.4246(13) 0.020(4) Uiso 1 1 d
H9A H 0.758(2) 1.0094(18) 0.5557(12) 0.019(4) Uiso 1 1 d
H9B H 0.606(2) 1.0216(18) 0.5695(12) 0.019(4) Uiso 1 1 d
H10A H 0.618(2) 1.0433(18) 0.7211(13) 0.022(5) Uiso 1 1 d
H12A H 0.594(2) 1.0660(18) 0.8747(13) 0.021(4) Uiso 1 1 d
H13A H 0.642(2) 1.0270(19) 1.0160(14) 0.028(5) Uiso 1 1 d
H14A H 0.750(2) 0.8813(17) 1.0297(13) 0.019(4) Uiso 1 1 d
H17A H 0.873(2) 0.7379(18) 1.0285(13) 0.021(5) Uiso 1 1 d
H17B H 1.000(2) 0.8595(18) 1.0082(12) 0.016(4) Uiso 1 1 d
H18A H 1.110(2) 0.7163(18) 1.0162(13) 0.022(5) Uiso 1 1 d
H18B H 0.966(2) 0.6047(19) 0.9501(12) 0.019(4) Uiso 1 1 d
H19A H 1.291(2) 0.7178(19) 0.9374(14) 0.027(5) Uiso 1 1 d
H19B H 1.276(2) 0.7452(19) 0.8428(14) 0.024(5) Uiso 1 1 d
H20A H 1.256(2) 0.5359(18) 0.8229(13) 0.024(5) Uiso 1 1 d
H20B H 1.111(2) 0.5004(17) 0.8725(12) 0.018(4) Uiso 1 1 d
H21A H 0.922(2) 0.3401(17) 0.7260(12) 0.017(4) Uiso 1 1 d
H21B H 1.081(2) 0.3660(19) 0.7014(13) 0.026(5) Uiso 1 1 d
H22A H 1.016(2) 0.4140(16) 0.5719(12) 0.014(4) Uiso 1 1 d
H22B H 0.875(2) 0.2872(19) 0.5698(13) 0.023(5) Uiso 1 1 d

loop_
_atom_site_aniso_label
_atom_site_aniso_U_11
_atom_site_aniso_U_22
_atom_site_aniso_U_33
_atom_site_aniso_U_23
_atom_site_aniso_U_13
_atom_site_aniso_U_12
Co1 0.01545(10) 0.01091(9) 0.00884(9) 0.00301(7) 0.00151(7) 0.00711(7)
Ca1 0.01211(12) 0.01147(12) 0.01110(12) 0.00496(9) 0.00307(9) 0.00561(10)
S1 0.01536(15) 0.01222(15) 0.01337(15) 0.00436(12) 0.00503(12) 0.00492(12)
S2 0.01380(15) 0.01390(15) 0.01218(15) 0.00596(12) 0.00319(12) 0.00528(12)
F1 0.0229(5) 0.0388(6) 0.0211(5) 0.0026(4) -0.0023(4) -0.0031(4)
F2 0.0312(5) 0.0331(6) 0.0339(6) -0.0098(4) 0.0174(5) 0.0039(4)
F3 0.0382(6) 0.0140(4) 0.0430(6) 0.0035(4) 0.0096(5) 0.0064(4)
F4 0.0327(5) 0.0296(5) 0.0225(5) 0.0138(4) 0.0131(4) 0.0028(4)
F5 0.0244(5) 0.0409(6) 0.0314(5) 0.0094(4) 0.0117(4) 0.0193(4)
F6 0.0344(5) 0.0248(5) 0.0220(5) -0.0054(4) 0.0144(4) -0.0026(4)
N1 0.0135(5) 0.0141(5) 0.0118(5) 0.0058(4) 0.0022(4) 0.0054(4)
N2 0.0187(6) 0.0137(5) 0.0148(5) 0.0048(4) 0.0007(4) 0.0086(5)
O1 0.0155(4) 0.0107(4) 0.0090(4) 0.0017(3) 0.0024(3) 0.0063(4)
O2 0.0177(5) 0.0142(4) 0.0091(4) 0.0026(3) 0.0031(4) 0.0096(4)
O3 0.0180(5) 0.0163(5) 0.0092(4) 0.0032(4) 0.0003(4) 0.0079(4)
O4 0.0160(5) 0.0220(5) 0.0144(5) 0.0066(4) 0.0021(4) 0.0093(4)
O5 0.0178(5) 0.0178(5) 0.0201(5) 0.0056(4) 0.0022(4) 0.0105(4)
O6 0.0198(5) 0.0161(5) 0.0159(5) 0.0057(4) 0.0071(4) 0.0125(4)
O7 0.0182(5) 0.0170(5) 0.0179(5) 0.0074(4) 0.0015(4) 0.0047(4)
O8 0.0157(5) 0.0195(5) 0.0218(5) 0.0119(4) 0.0064(4) 0.0072(4)
O9 0.0253(5) 0.0187(5) 0.0247(5) 0.0099(4) 0.0150(5) 0.0093(4)
O10 0.0197(5) 0.0148(5) 0.0160(5) 0.0073(4) 0.0064(4) 0.0055(4)
O11 0.0233(5) 0.0138(5) 0.0190(5) 0.0036(4) 0.0058(4) 0.0058(4)
O12 0.0211(5) 0.0350(6) 0.0254(6) 0.0154(5) 0.0015(5) 0.0129(5)
C1 0.0112(6) 0.0116(6) 0.0118(6) 0.0017(5) 0.0050(5) 0.0031(5)
C2 0.0135(6) 0.0137(6) 0.0145(6) 0.0038(5) 0.0061(5) 0.0047(5)
C3 0.0201(7) 0.0135(6) 0.0209(7) 0.0019(5) 0.0103(6) 0.0069(5)
C4 0.0204(7) 0.0177(7) 0.0159(7) -0.0031(6) 0.0068(6) 0.0041(6)
C5 0.0154(6) 0.0213(7) 0.0121(6) 0.0003(5) 0.0030(5) 0.0047(5)
C6 0.0120(6) 0.0156(6) 0.0115(6) 0.0018(5) 0.0032(5) 0.0038(5)
C7 0.0120(6) 0.0193(7) 0.0100(6) 0.0048(5) 0.0015(5) 0.0041(5)
C8 0.0189(7) 0.0164(7) 0.0164(7) 0.0078(5) 0.0007(5) 0.0084(6)
C9 0.0267(8) 0.0150(7) 0.0177(7) 0.0078(5) 0.0002(6) 0.0105(6)
C10 0.0181(7) 0.0132(6) 0.0193(7) 0.0021(5) 0.0008(5) 0.0097(5)
C11 0.0138(6) 0.0131(6) 0.0151(6) 0.0001(5) 0.0014(5) 0.0064(5)
C12 0.0152(6) 0.0164(7) 0.0203(7) -0.0022(5) 0.0021(5) 0.0080(5)
C13 0.0163(7) 0.0201(7) 0.0171(7) -0.0036(5) 0.0059(5) 0.0063(6)
C14 0.0159(6) 0.0192(7) 0.0115(6) 0.0021(5) 0.0041(5) 0.0031(5)
C15 0.0118(6) 0.0130(6) 0.0127(6) 0.0023(5) 0.0027(5) 0.0035(5)
C16 0.0117(6) 0.0122(6) 0.0110(6) 0.0010(5) 0.0031(5) 0.0039(5)
C17 0.0191(7) 0.0198(7) 0.0088(6) 0.0049(5) 0.0001(5) 0.0054(6)
C18 0.0203(7) 0.0207(7) 0.0134(6) 0.0076(5) -0.0004(5) 0.0070(6)
C19 0.0149(7) 0.0282(8) 0.0241(8) 0.0059(6) -0.0002(6) 0.0108(6)
C20 0.0195(7) 0.0289(8) 0.0252(8) 0.0096(7) 0.0008(6) 0.0154(6)
C21 0.0206(7) 0.0160(7) 0.0274(8) 0.0088(6) 0.0087(6) 0.0128(6)
C22 0.0183(7) 0.0150(6) 0.0244(7) 0.0061(6) 0.0093(6) 0.0108(6)
C23 0.0198(7) 0.0204(7) 0.0209(7) 0.0000(6) 0.0060(6) 0.0021(6)
C24 0.0193(7) 0.0182(7) 0.0150(6) 0.0041(5) 0.0061(5) 0.0026(6)

loop_
_atom_type_symbol
_atom_type_description
_atom_type_scat_dispersion_real
_atom_type_scat_dispersion_imag
_atom_type_scat_source
C C 0.0033 0.0016 'International Tables Vol C Tables 4.2.6.8 and 6.1.1.4'
H H 0.0000 0.0000 'International Tables Vol C Tables 4.2.6.8 and 6.1.1.4'
N N 0.0061 0.0033 'International Tables Vol C Tables 4.2.6.8 and 6.1.1.4'
O O 0.0106 0.0060 'International Tables Vol C Tables 4.2.6.8 and 6.1.1.4'
F F 0.0171 0.0103 'International Tables Vol C Tables 4.2.6.8 and 6.1.1.4'
S S 0.1246 0.1234 'International Tables Vol C Tables 4.2.6.8 and 6.1.1.4'
Ca Ca 0.2262 0.3064 'International Tables Vol C Tables 4.2.6.8 and 6.1.1.4'
Co Co 0.3494 0.9721 'International Tables Vol C Tables 4.2.6.8 and 6.1.1.4'

loop_
_geom_angle_atom_site_label_1
_geom_angle_atom_site_label_2
_geom_angle_atom_site_label_3
_geom_angle
N2 Co1 N1 86.06(5)
N2 Co1 O2 94.08(5)
N1 Co1 O2 172.87(5)
N2 Co1 O1 177.36(5)
N1 Co1 O1 95.69(5)
O2 Co1 O1 83.94(4)
N2 Co1 O7 92.71(5)
N1 Co1 O7 90.80(4)
O2 Co1 O7 96.31(4)
O1 Co1 O7 89.24(4)
N2 Co1 Ca1 135.36(4)
N1 Co1 Ca1 138.17(4)
O2 Co1 Ca1 43.02(3)
O1 Co1 Ca1 43.17(3)
O7 Co1 Ca1 82.95(3)
O10 Ca1 O2 100.68(4)
O10 Ca1 O8 175.05(4)
O2 Ca1 O8 83.52(4)
O10 Ca1 O1 96.65(4)
O2 Ca1 O1 64.73(3)
O8 Ca1 O1 82.71(4)
O10 Ca1 O4 99.32(4)
O2 Ca1 O4 107.99(3)
O8 Ca1 O4 81.72(4)
O1 Ca1 O4 163.51(4)
O10 Ca1 O5 86.75(4)
O2 Ca1 O5 171.26(4)
O8 Ca1 O5 89.29(4)
O1 Ca1 O5 119.35(3)
O4 Ca1 O5 65.88(3)
O10 Ca1 O6 77.08(3)
O2 Ca1 O6 125.06(3)
O8 Ca1 O6 98.40(4)
O1 Ca1 O6 61.18(3)
O4 Ca1 O6 126.73(3)
O5 Ca1 O6 60.86(3)
O10 Ca1 O3 74.73(3)
O2 Ca1 O3 60.47(3)
O8 Ca1 O3 109.82(4)
O1 Ca1 O3 121.22(3)
O4 Ca1 O3 60.05(3)
O5 Ca1 O3 118.01(3)
O6 Ca1 O3 151.79(3)
O10 Ca1 Co1 107.87(3)
O2 Ca1 Co1 33.13(2)
O8 Ca1 Co1 74.23(3)
O1 Ca1 Co1 33.17(2)
O4 Ca1 Co1 135.15(3)
O5 Ca1 Co1 148.23(3)
O6 Ca1 Co1 94.29(2)
O3 Ca1 Co1 93.33(2)
O9 S1 O7 115.63(7)
O9 S1 O8 114.26(6)
O7 S1 O8 114.35(6)
O9 S1 C23 104.11(7)
O7 S1 C23 103.34(7)
O8 S1 C23 102.95(7)
O11 S2 O12 116.28(7)
O11 S2 O10 114.05(6)
O12 S2 O10 113.96(7)
O11 S2 C24 105.13(7)
O12 S2 C24 103.54(7)
O10 S2 C24 101.59(7)
C7 N1 C8 119.26(12)
C7 N1 Co1 126.67(10)
C8 N1 Co1 113.85(9)
C10 N2 C9 121.31(12)
C10 N2 Co1 127.56(10)
C9 N2 Co1 111.13(9)
C1 O1 Co1 125.21(9)
C1 O1 Ca1 129.91(8)
Co1 O1 Ca1 103.66(4)
C16 O2 Co1 124.55(8)
C16 O2 Ca1 131.45(8)
Co1 O2 Ca1 103.85(4)
C15 O3 C17 115.82(11)
C15 O3 Ca1 117.45(8)
C17 O3 Ca1 118.88(8)
C19 O4 C18 113.58(11)
C19 O4 Ca1 112.46(9)
C18 O4 Ca1 112.70(8)
C20 O5 C21 112.55(11)
C20 O5 Ca1 118.21(9)
C21 O5 Ca1 119.99(8)
C2 O6 C22 115.94(11)
C2 O6 Ca1 117.41(8)
C22 O6 Ca1 120.85(8)
S1 O7 Co1 129.05(6)
S1 O8 Ca1 137.71(6)
S2 O10 Ca1 146.90(7)
O1 C1 C6 124.83(12)
O1 C1 C2 117.12(12)
C6 C1 C2 118.05(12)
C3 C2 O6 124.73(13)
C3 C2 C1 121.65(13)
O6 C2 C1 113.60(11)
C2 C3 C4 119.60(14)
C5 C4 C3 120.32(13)
C4 C5 C6 120.80(14)
C1 C6 C5 119.44(13)
C1 C6 C7 122.90(12)
C5 C6 C7 117.66(13)
N1 C7 C6 124.41(12)
N1 C8 C9 106.83(11)
N2 C9 C8 106.78(11)
N2 C10 C11 123.58(13)
C16 C11 C12 119.59(13)
C16 C11 C10 121.74(12)
C12 C11 C10 118.57(13)
C13 C12 C11 120.90(13)
C12 C13 C14 120.09(13)
C15 C14 C13 119.72(13)
C14 C15 O3 124.54(12)
C14 C15 C16 121.82(13)
O3 C15 C16 113.64(11)
O2 C16 C11 125.32(12)
O2 C16 C15 116.85(12)
C11 C16 C15 117.81(12)
O3 C17 C18 106.45(11)
O4 C18 C17 106.83(11)
O4 C19 C20 110.98(13)
O5 C20 C19 106.49(12)
O5 C21 C22 108.63(11)
O6 C22 C21 107.26(11)
F1 C23 F3 108.61(13)
F1 C23 F2 107.63(13)
F3 C23 F2 108.15(14)
F1 C23 S1 110.73(11)
F3 C23 S1 110.64(11)
F2 C23 S1 110.97(10)
F5 C24 F4 107.83(12)
F5 C24 F6 108.39(13)
F4 C24 F6 107.41(12)
F5 C24 S2 111.63(10)
F4 C24 S2 111.10(11)
F6 C24 S2 110.33(10)

loop_
_geom_bond_atom_site_label_1
_geom_bond_atom_site_label_2
_geom_bond_distance
Co1 N2 1.8710(12)
Co1 N1 1.8761(12)
Co1 O2 1.8901(10)
Co1 O1 1.8906(10)
Co1 O7 2.2794(11)
Co1 Ca1 3.3578(4)
Ca1 O10 2.3258(10)
Ca1 O2 2.3593(10)
Ca1 O8 2.3594(10)
Ca1 O1 2.3640(10)
Ca1 O4 2.5079(10)
Ca1 O5 2.5353(10)
Ca1 O6 2.6744(10)
Ca1 O3 2.7074(10)
S1 O9 1.4388(11)
S1 O7 1.4470(11)
S1 O8 1.4608(10)
S1 C23 1.8294(16)
S2 O11 1.4370(11)
S2 O12 1.4384(11)
S2 O10 1.4572(10)
S2 C24 1.8297(15)
F1 C23 1.331(2)
F2 C23 1.3381(18)
F3 C23 1.3322(19)
F4 C24 1.3343(17)
F5 C24 1.3277(19)
F6 C24 1.3360(17)
N1 C7 1.2895(18)
N1 C8 1.4792(17)
N2 C10 1.2882(19)
N2 C9 1.4711(18)
O1 C1 1.3199(16)
O2 C16 1.3201(16)
O3 C15 1.3790(17)
O3 C17 1.4392(16)
O4 C19 1.4361(18)
O4 C18 1.4446(17)
O5 C20 1.4330(18)
O5 C21 1.4360(18)
O6 C2 1.3874(17)
O6 C22 1.4422(16)
C1 C6 1.4148(19)
C1 C2 1.4191(19)
C2 C3 1.3818(19)
C3 C4 1.403(2)
C4 C5 1.376(2)
C5 C6 1.4184(19)
C6 C7 1.446(2)
C8 C9 1.520(2)
C10 C11 1.451(2)
C11 C16 1.4145(19)
C11 C12 1.4167(19)
C12 C13 1.376(2)
C13 C14 1.403(2)
C14 C15 1.3789(19)
C15 C16 1.4184(18)
C17 C18 1.501(2)
C19 C20 1.508(2)
C21 C22 1.505(2)

loop_
_geom_torsion_atom_site_label_1
_geom_torsion_atom_site_label_2
_geom_torsion_atom_site_label_3
_geom_torsion_atom_site_label_4
_geom_torsion
N2 Co1 N1 C7 -175.77(12)
O1 Co1 N1 C7 2.25(12)
O7 Co1 N1 C7 91.57(12)
Ca1 Co1 N1 C7 11.27(15)
N2 Co1 N1 C8 -1.33(10)
O1 Co1 N1 C8 176.70(9)
O7 Co1 N1 C8 -93.98(9)
Ca1 Co1 N1 C8 -174.29(7)
N1 Co1 N2 C10 156.88(13)
O2 Co1 N2 C10 -15.97(13)
O7 Co1 N2 C10 -112.50(13)
Ca1 Co1 N2 C10 -29.80(16)
N1 Co1 N2 C9 -22.44(10)
O2 Co1 N2 C9 164.71(10)
O7 Co1 N2 C9 68.18(10)
Ca1 Co1 N2 C9 150.88(8)
N1 Co1 O1 C1 2.83(11)
O2 Co1 O1 C1 175.67(10)
O7 Co1 O1 C1 -87.91(10)
Ca1 Co1 O1 C1 -168.39(12)
N1 Co1 O1 Ca1 171.22(4)
O2 Co1 O1 Ca1 -15.95(4)
O7 Co1 O1 Ca1 80.48(4)
N2 Co1 O2 C16 18.21(11)
O1 Co1 O2 C16 -160.05(11)
O7 Co1 O2 C16 111.39(10)
Ca1 Co1 O2 C16 -176.05(13)
N2 Co1 O2 Ca1 -165.75(5)
O1 Co1 O2 Ca1 15.99(4)
O7 Co1 O2 Ca1 -72.57(4)
O9 S1 O7 Co1 152.40(7)
O8 S1 O7 Co1 16.57(10)
C23 S1 O7 Co1 -94.54(9)
O9 S1 O8 Ca1 -145.97(9)
O7 S1 O8 Ca1 -9.52(12)
C23 S1 O8 Ca1 101.82(10)
O11 S2 O10 Ca1 -118.27(11)
O12 S2 O10 Ca1 18.53(14)
C24 S2 O10 Ca1 129.19(11)
Co1 O1 C1 C6 -6.03(18)
Ca1 O1 C1 C6 -171.26(9)
Co1 O1 C1 C2 174.31(9)
Ca1 O1 C1 C2 9.09(17)
C22 O6 C2 C3 23.01(19)
Ca1 O6 C2 C3 176.50(11)
C22 O6 C2 C1 -158.70(12)
Ca1 O6 C2 C1 -5.21(14)
O1 C1 C2 C3 177.14(12)
C6 C1 C2 C3 -2.5(2)
O1 C1 C2 O6 -1.21(17)
C6 C1 C2 O6 179.11(11)
O6 C2 C3 C4 177.48(13)
C1 C2 C3 C4 -0.7(2)
C2 C3 C4 C5 2.2(2)
C3 C4 C5 C6 -0.5(2)
O1 C1 C6 C5 -175.43(13)
C2 C1 C6 C5 4.23(19)
O1 C1 C6 C7 4.1(2)
C2 C1 C6 C7 -176.23(12)
C4 C5 C6 C1 -2.8(2)
C4 C5 C6 C7 177.62(13)
C8 N1 C7 C6 -178.56(13)
Co1 N1 C7 C6 -4.4(2)
C1 C6 C7 N1 1.5(2)
C5 C6 C7 N1 -179.00(13)
C7 N1 C8 C9 -161.74(13)
Co1 N1 C8 C9 23.37(14)
C10 N2 C9 C8 -139.37(14)
Co1 N2 C9 C8 40.00(14)
N1 C8 C9 N2 -39.37(15)
C9 N2 C10 C11 -174.81(13)
Co1 N2 C10 C11 5.9(2)
N2 C10 C11 C16 7.7(2)
N2 C10 C11 C12 -175.92(14)
C16 C11 C12 C13 0.6(2)
C10 C11 C12 C13 -175.79(14)
C11 C12 C13 C14 1.3(2)
C12 C13 C14 C15 -1.3(2)
C13 C14 C15 O3 179.13(13)
C13 C14 C15 C16 -0.7(2)
C17 O3 C15 C14 -29.56(19)
Ca1 O3 C15 C14 -178.41(11)
C17 O3 C15 C16 150.29(12)
Ca1 O3 C15 C16 1.44(14)
Co1 O2 C16 C11 -11.21(19)
Ca1 O2 C16 C11 173.92(10)
Co1 O2 C16 C15 170.32(9)
Ca1 O2 C16 C15 -4.55(18)
C12 C11 C16 O2 178.98(13)
C10 C11 C16 O2 -4.7(2)
C12 C11 C16 C15 -2.56(19)
C10 C11 C16 C15 173.76(13)
C14 C15 C16 O2 -178.78(12)
O3 C15 C16 O2 1.36(17)
C14 C15 C16 C11 2.6(2)
O3 C15 C16 C11 -177.23(12)
C15 O3 C17 C18 -163.79(11)
Ca1 O3 C17 C18 -15.41(14)
C19 O4 C18 C17 161.39(12)
Ca1 O4 C18 C17 -69.23(12)
O3 C17 C18 O4 51.21(14)
C18 O4 C19 C20 77.84(16)
Ca1 O4 C19 C20 -51.66(14)
C21 O5 C20 C19 178.91(12)
Ca1 O5 C20 C19 -34.28(15)
O4 C19 C20 O5 55.90(17)
C20 O5 C21 C22 -161.27(12)
Ca1 O5 C21 C22 52.57(14)
C2 O6 C22 C21 -179.66(11)
Ca1 O6 C22 C21 27.83(14)
O5 C21 C22 O6 -48.31(15)
O9 S1 C23 F1 -64.83(12)
O7 S1 C23 F1 173.97(10)
O8 S1 C23 F1 54.68(12)
O9 S1 C23 F3 55.64(13)
O7 S1 C23 F3 -65.55(12)
O8 S1 C23 F3 175.15(11)
O9 S1 C23 F2 175.71(12)
O7 S1 C23 F2 54.51(13)
O8 S1 C23 F2 -64.78(13)
O11 S2 C24 F5 -59.17(12)
O12 S2 C24 F5 178.35(10)
O10 S2 C24 F5 59.93(11)
O11 S2 C24 F4 61.24(12)
O12 S2 C24 F4 -61.24(12)
O10 S2 C24 F4 -179.66(10)
O11 S2 C24 F6 -179.76(10)
O12 S2 C24 F6 57.76(12)
O10 S2 C24 F6 -60.65(12)
